data_4086284
loop_
_publ_author_name
'Elangovan, Saravanakumar'
'Quintero-Duque, Samuel'
'Dorcet, Vincent'
'Roisnel, Thierry'
'Norel, Lucie'
'Darcel, Christophe'
'Sortais, Jean-Baptiste'

_publ_section_title
;
 Kn\"olker-Type Iron Complexes Bearing an N-Heterocyclic Carbene Ligand:
 Synthesis, Characterization, and Catalytic Dehydration of Primary Amides
;
_journal_issue 18
_journal_name_full Organometallics
_journal_page_first 4521
_journal_paper_doi 10.1021/acs.organomet.5b00553
_journal_volume 34
_journal_year 2015
_chemical_compound_source 'synthesis as described'
_chemical_formula_moiety 'C35 H50 Fe1 N2 O3 Si2'
_chemical_formula_sum 'C35 H50 Fe N2 O3 Si2'
_chemical_formula_weight 658.8
_chemical_name_systematic
;
 ?
;
_space_group_IT_number 14
_symmetry_cell_setting monoclinic
_symmetry_Int_Tables_number 14
_symmetry_space_group_name_Hall '-P 2yn'
_symmetry_space_group_name_H-M 'P 1 21/n 1'
_atom_sites_solution_hydrogens geom
_atom_sites_solution_primary direct
_atom_sites_solution_secondary difmap
_cell_angle_alpha 90
_cell_angle_beta 93.404(2)
_cell_angle_gamma 90
_cell_formula_units_Z 4
_cell_length_a 11.2175(4)
_cell_length_b 20.1571(6)
_cell_length_c 15.8102(5)
_cell_measurement_reflns_used 3628
_cell_measurement_temperature 150(2)
_cell_measurement_theta_max 25.67
_cell_measurement_theta_min 2.5
_cell_measurement_wavelength 0.71073
_cell_volume 3568.6(2)
_computing_cell_refinement 'Bruker APEX2 (Bruker, 2006)'
_computing_data_collection 'Bruker APEX2 (Bruker, 2006)'
_computing_data_reduction 'Bruker APEX2 (Bruker, 2006)'
_computing_molecular_graphics 'Ortep-3 for Windows (Farrugia, 1997)'
_computing_publication_material
;
           WinGX publication routines (Farrugia, 2012),
           CRYSCAL (T. Roisnel, local program)
;
_computing_structure_refinement 'SHELXL-97 (Sheldrick, 1997)'
_computing_structure_solution 'SIR97 (Altomare et al., 1999)'
_diffrn_ambient_temperature 150(2)
_diffrn_detector 'CCD plate'
_diffrn_measured_fraction_theta_full 0.99
_diffrn_measured_fraction_theta_max 0.99
_diffrn_measurement_device_type 'APEXII, Bruker-AXS'
_diffrn_measurement_method 'CCD rotation images, thin slices'
_diffrn_radiation_monochromator graphite
_diffrn_radiation_probe x-ray
_diffrn_radiation_type MoK\a
_diffrn_radiation_wavelength 0.71073
_diffrn_reflns_av_R_equivalents 0.071
_diffrn_reflns_av_unetI/netI 0.0808
_diffrn_reflns_limit_h_max 14
_diffrn_reflns_limit_h_min -14
_diffrn_reflns_limit_k_max 26
_diffrn_reflns_limit_k_min -20
_diffrn_reflns_limit_l_max 20
_diffrn_reflns_limit_l_min -20
_diffrn_reflns_number 30419
_diffrn_reflns_theta_full 27.48
_diffrn_reflns_theta_max 27.48
_diffrn_reflns_theta_min 2.96
_exptl_absorpt_coefficient_mu 0.525
_exptl_absorpt_correction_T_max 0.910
_exptl_absorpt_correction_T_min 0.818
_exptl_absorpt_correction_type multi-scan
_exptl_absorpt_process_details
;
  [Sheldrick, G.M. (2002). SADABS Bruker AXS Inc., Madison, Wisconsin, USA]
;
_exptl_crystal_colour yellow
_exptl_crystal_density_diffrn 1.226
_exptl_crystal_density_method 'not measured'
_exptl_crystal_description prism
_exptl_crystal_F_000 1408
_exptl_crystal_size_max 0.51
_exptl_crystal_size_mid 0.27
_exptl_crystal_size_min 0.18
_refine_diff_density_max 0.948
_refine_diff_density_min -0.315
_refine_diff_density_rms 0.073
_refine_ls_extinction_method none
_refine_ls_goodness_of_fit_ref 1.025
_refine_ls_hydrogen_treatment constr
_refine_ls_matrix_type full
_refine_ls_number_parameters 397
_refine_ls_number_reflns 8110
_refine_ls_number_restraints 0
_refine_ls_restrained_S_all 1.025
_refine_ls_R_factor_all 0.0896
_refine_ls_R_factor_gt 0.054
_refine_ls_shift/su_max 0.01
_refine_ls_shift/su_mean 0
_refine_ls_structure_factor_coef Fsqd
_refine_ls_weighting_details 'calc w=1/[\s^2^(Fo^2^)+(0.0520P)^2^+1.4884P] where P=(Fo^2^+2Fc^2^)/3'
_refine_ls_weighting_scheme calc
_refine_ls_wR_factor_gt 0.1161
_refine_ls_wR_factor_ref 0.1308
_reflns_number_gt 5558
_reflns_number_total 8110
_reflns_threshold_expression >2sigma(I)
_cod_data_source_file om5b00553_si_002.cif
_cod_data_source_block CDSR207
_cod_original_sg_symbol_H-M 'P 21/n'
_cod_database_code 4086284

loop_
_symmetry_equiv_pos_as_xyz
'x, y, z'
'-x+1/2, y+1/2, -z+1/2'
'-x, -y, -z'
'x-1/2, -y-1/2, z-1/2'

loop_
_atom_site_label
_atom_site_type_symbol
_atom_site_fract_x
_atom_site_fract_y
_atom_site_fract_z
_atom_site_U_iso_or_equiv
_atom_site_adp_type
_atom_site_occupancy
_atom_site_symmetry_multiplicity
_atom_site_calc_flag
_atom_site_refinement_flags
Fe1 Fe 0.71242(3) 0.312841(19) 0.07450(2) 0.01796(12) Uani 1 1 d .
Si2 Si 1.01927(7) 0.27082(4) 0.17015(5) 0.02377(19) Uani 1 1 d .
Si3 Si 0.76922(9) 0.41514(4) -0.11223(5) 0.0330(2) Uani 1 1 d .
O1 O 0.96720(18) 0.30525(10) -0.03616(12) 0.0318(5) Uani 1 1 d .
C2 C 0.9034(2) 0.33193(14) 0.01529(17) 0.0231(6) Uani 1 1 d .
C3 C 0.8040(2) 0.37962(14) -0.00425(17) 0.0226(6) Uani 1 1 d .
C4 C 0.7789(2) 0.41022(13) 0.07456(17) 0.0218(6) Uani 1 1 d .
C5 C 0.7164(3) 0.47589(14) 0.08639(18) 0.0314(7) Uani 1 1 d .
H5A H 0.6359 0.4745 0.0571 0.038 Uiso 1 1 calc R
H5B H 0.7622 0.5118 0.0607 0.038 Uiso 1 1 calc R
C6 C 0.7048(3) 0.49063(17) 0.1804(2) 0.0410(8) Uani 1 1 d .
H6A H 0.6847 0.5381 0.1872 0.049 Uiso 1 1 calc R
H6B H 0.6383 0.4641 0.2012 0.049 Uiso 1 1 calc R
C7 C 0.8159(3) 0.47548(15) 0.2331(2) 0.0367(8) Uani 1 1 d .
H7A H 0.8037 0.4879 0.2925 0.044 Uiso 1 1 calc R
H7B H 0.8814 0.5033 0.2134 0.044 Uiso 1 1 calc R
C8 C 0.8541(3) 0.40330(14) 0.23072(17) 0.0251(6) Uani 1 1 d .
H8A H 0.9389 0.3996 0.2514 0.03 Uiso 1 1 calc R
H8B H 0.8057 0.3771 0.269 0.03 Uiso 1 1 calc R
C9 C 0.8387(2) 0.37517(13) 0.14184(16) 0.0203(6) Uani 1 1 d .
C10 C 0.9041(2) 0.32088(13) 0.10807(16) 0.0198(6) Uani 1 1 d .
C11 C 0.5667(3) 0.34429(15) 0.06116(18) 0.0278(7) Uani 1 1 d .
O12 O 0.4722(2) 0.36683(12) 0.05133(15) 0.0477(6) Uani 1 1 d .
C13 C 0.7096(3) 0.25486(14) -0.01184(18) 0.0272(7) Uani 1 1 d .
O14 O 0.7135(2) 0.22537(11) -0.07389(13) 0.0434(6) Uani 1 1 d .
C15 C 0.8841(5) 0.4813(2) -0.1230(3) 0.0877(17) Uani 1 1 d .
H15A H 0.9639 0.4614 -0.1189 0.132 Uiso 1 1 calc R
H15B H 0.8776 0.5141 -0.0777 0.132 Uiso 1 1 calc R
H15C H 0.8708 0.5032 -0.1781 0.132 Uiso 1 1 calc R
C16 C 0.6153(4) 0.4509(2) -0.1241(2) 0.0775(16) Uani 1 1 d .
H16A H 0.5952 0.4608 -0.184 0.116 Uiso 1 1 calc R
H16B H 0.6121 0.4919 -0.0909 0.116 Uiso 1 1 calc R
H16C H 0.5579 0.4189 -0.1038 0.116 Uiso 1 1 calc R
C17 C 0.7820(3) 0.35297(17) -0.19690(18) 0.0378(8) Uani 1 1 d .
H17A H 0.8583 0.3295 -0.1884 0.057 Uiso 1 1 calc R
H17B H 0.7785 0.3753 -0.2521 0.057 Uiso 1 1 calc R
H17C H 0.7162 0.3212 -0.1952 0.057 Uiso 1 1 calc R
C18 C 0.9555(3) 0.23586(16) 0.26734(18) 0.0330(7) Uani 1 1 d .
H18A H 0.9455 0.2715 0.3085 0.049 Uiso 1 1 calc R
H18B H 1.0098 0.2021 0.2923 0.049 Uiso 1 1 calc R
H18C H 0.8777 0.2156 0.2521 0.049 Uiso 1 1 calc R
C19 C 1.1469(3) 0.32569(17) 0.2050(2) 0.0417(9) Uani 1 1 d .
H19A H 1.1747 0.3497 0.156 0.063 Uiso 1 1 calc R
H19B H 1.2123 0.2987 0.2304 0.063 Uiso 1 1 calc R
H19C H 1.1209 0.3575 0.2469 0.063 Uiso 1 1 calc R
C20 C 1.0818(3) 0.20594(16) 0.1013(2) 0.0356(8) Uani 1 1 d .
H20A H 1.0179 0.188 0.063 0.053 Uiso 1 1 calc R
H20B H 1.1165 0.1701 0.1368 0.053 Uiso 1 1 calc R
H20C H 1.1438 0.2256 0.0681 0.053 Uiso 1 1 calc R
C21 C 0.4635(3) 0.33780(15) 0.27936(19) 0.0284(7) Uani 1 1 d .
H21A H 0.4256 0.3027 0.3124 0.034 Uiso 1 1 calc R
H21B H 0.4296 0.3354 0.2202 0.034 Uiso 1 1 calc R
C22 C 0.4364(3) 0.40582(16) 0.3169(2) 0.0363(8) Uani 1 1 d .
H22A H 0.4674 0.441 0.2804 0.044 Uiso 1 1 calc R
H22B H 0.3489 0.4116 0.3181 0.044 Uiso 1 1 calc R
C23 C 0.4935(3) 0.41281(16) 0.4066(2) 0.0378(8) Uani 1 1 d .
H23A H 0.4801 0.4584 0.4274 0.045 Uiso 1 1 calc R
H23B H 0.4547 0.3815 0.4446 0.045 Uiso 1 1 calc R
C24 C 0.6263(3) 0.39886(14) 0.40953(19) 0.0318(7) Uani 1 1 d .
H24A H 0.6592 0.4007 0.469 0.038 Uiso 1 1 calc R
H24B H 0.6667 0.4334 0.3771 0.038 Uiso 1 1 calc R
C25 C 0.6512(3) 0.33062(14) 0.37224(16) 0.0248(6) Uani 1 1 d .
H25A H 0.7385 0.3231 0.3732 0.03 Uiso 1 1 calc R
H25B H 0.6158 0.2958 0.407 0.03 Uiso 1 1 calc R
C26 C 0.5982(2) 0.32626(13) 0.28128(16) 0.0202(6) Uani 1 1 d .
H26 H 0.6349 0.3617 0.247 0.024 Uiso 1 1 calc R
N27 N 0.62418(19) 0.26137(11) 0.24379(13) 0.0186(5) Uani 1 1 d .
C28 C 0.5940(3) 0.20316(13) 0.28434(18) 0.0256(7) Uani 1 1 d .
H28 H 0.5692 0.1992 0.3405 0.031 Uiso 1 1 calc R
C29 C 0.6064(3) 0.15409(14) 0.22951(17) 0.0283(7) Uani 1 1 d .
H29 H 0.5922 0.1083 0.2393 0.034 Uiso 1 1 calc R
N28 N 0.6437(2) 0.18176(11) 0.15557(13) 0.0210(5) Uani 1 1 d .
C31 C 0.6575(2) 0.24993(13) 0.16307(16) 0.0188(6) Uani 1 1 d .
C32 C 0.6385(3) 0.14125(13) 0.08015(16) 0.0218(6) Uani 1 1 d .
C33 C 0.7317(3) 0.09753(13) 0.06717(17) 0.0236(6) Uani 1 1 d .
C34 C 0.7181(3) 0.05383(14) -0.00064(18) 0.0265(7) Uani 1 1 d .
H34 H 0.781 0.0238 -0.0106 0.032 Uiso 1 1 calc R
C35 C 0.6160(3) 0.05268(14) -0.05402(17) 0.0275(7) Uani 1 1 d .
C36 C 0.5242(3) 0.09613(14) -0.03835(18) 0.0315(7) Uani 1 1 d .
H36 H 0.4538 0.0957 -0.0748 0.038 Uiso 1 1 calc R
C37 C 0.5322(3) 0.14063(14) 0.02966(18) 0.0260(7) Uani 1 1 d .
C38 C 0.8431(3) 0.09676(15) 0.12520(18) 0.0308(7) Uani 1 1 d .
H38A H 0.8244 0.0787 0.1804 0.046 Uiso 1 1 calc R
H38B H 0.8735 0.1421 0.1325 0.046 Uiso 1 1 calc R
H38C H 0.9038 0.069 0.1005 0.046 Uiso 1 1 calc R
C39 C 0.6052(3) 0.00414(16) -0.12710(19) 0.0436(9) Uani 1 1 d .
H39A H 0.6675 -0.0298 -0.1195 0.065 Uiso 1 1 calc R
H39B H 0.6146 0.0279 -0.1804 0.065 Uiso 1 1 calc R
H39C H 0.5265 -0.0171 -0.1287 0.065 Uiso 1 1 calc R
C40 C 0.4293(3) 0.18515(16) 0.0466(2) 0.0391(8) Uani 1 1 d .
H40A H 0.4253 0.1913 0.1078 0.059 Uiso 1 1 calc R
H40B H 0.3549 0.165 0.0234 0.059 Uiso 1 1 calc R
H40C H 0.4405 0.2283 0.0195 0.059 Uiso 1 1 calc R

loop_
_atom_site_aniso_label
_atom_site_aniso_U_11
_atom_site_aniso_U_22
_atom_site_aniso_U_33
_atom_site_aniso_U_23
_atom_site_aniso_U_13
_atom_site_aniso_U_12
Fe1 0.0196(2) 0.0205(2) 0.0141(2) 0.00102(16) 0.00344(15) -0.00036(16)
Si2 0.0201(4) 0.0299(4) 0.0214(4) -0.0003(3) 0.0018(3) 0.0005(3)
Si3 0.0449(6) 0.0343(5) 0.0207(4) 0.0090(4) 0.0092(4) 0.0051(4)
O1 0.0294(12) 0.0477(13) 0.0198(10) 0.0008(10) 0.0144(9) 0.0091(10)
C2 0.0210(15) 0.0282(15) 0.0210(14) 0.0006(12) 0.0077(12) -0.0043(12)
C3 0.0222(16) 0.0252(15) 0.0213(14) 0.0030(12) 0.0081(12) -0.0024(12)
C4 0.0227(15) 0.0216(14) 0.0220(14) 0.0026(11) 0.0079(12) -0.0022(12)
C5 0.044(2) 0.0217(15) 0.0296(17) 0.0023(13) 0.0110(14) 0.0032(14)
C6 0.051(2) 0.0316(18) 0.0408(19) -0.0078(15) 0.0068(16) 0.0083(16)
C7 0.053(2) 0.0315(17) 0.0265(16) -0.0061(14) 0.0119(15) -0.0051(15)
C8 0.0209(16) 0.0306(16) 0.0243(15) -0.0062(12) 0.0058(12) -0.0060(12)
C9 0.0188(15) 0.0239(14) 0.0189(14) -0.0018(11) 0.0078(11) -0.0046(11)
C10 0.0154(14) 0.0256(14) 0.0190(14) -0.0001(11) 0.0051(11) -0.0018(11)
C11 0.0250(17) 0.0335(17) 0.0253(16) 0.0068(13) 0.0041(13) 0.0015(14)
O12 0.0289(14) 0.0558(16) 0.0582(16) 0.0116(13) 0.0001(11) 0.0101(12)
C13 0.0363(18) 0.0262(15) 0.0200(15) 0.0030(13) 0.0077(13) -0.0058(13)
O14 0.0761(18) 0.0352(13) 0.0204(11) -0.0078(10) 0.0162(11) -0.0159(12)
C15 0.149(5) 0.079(3) 0.038(2) 0.014(2) 0.026(3) -0.056(3)
C16 0.098(4) 0.101(4) 0.034(2) 0.020(2) 0.006(2) 0.066(3)
C17 0.039(2) 0.053(2) 0.0211(16) 0.0018(15) -0.0004(14) 0.0050(16)
C18 0.0341(19) 0.0401(18) 0.0247(16) 0.0026(14) 0.0015(14) 0.0059(15)
C19 0.0258(18) 0.046(2) 0.052(2) 0.0013(17) -0.0059(16) -0.0045(15)
C20 0.0347(19) 0.0416(19) 0.0313(17) 0.0000(15) 0.0092(14) 0.0107(15)
C21 0.0220(16) 0.0363(17) 0.0277(16) -0.0022(14) 0.0076(13) 0.0006(13)
C22 0.0309(19) 0.0363(18) 0.043(2) 0.0024(15) 0.0159(15) 0.0102(15)
C23 0.048(2) 0.0295(17) 0.0382(19) -0.0062(15) 0.0227(16) 0.0002(15)
C24 0.044(2) 0.0296(16) 0.0223(15) -0.0062(13) 0.0106(14) -0.0071(15)
C25 0.0291(17) 0.0292(15) 0.0165(14) -0.0035(12) 0.0045(12) -0.0031(13)
C26 0.0243(15) 0.0198(14) 0.0171(13) -0.0014(11) 0.0053(11) -0.0020(11)
N27 0.0213(13) 0.0202(12) 0.0150(11) -0.0009(9) 0.0065(9) -0.0024(10)
C28 0.0371(18) 0.0236(15) 0.0173(14) 0.0022(12) 0.0110(13) -0.0069(13)
C29 0.0411(19) 0.0228(15) 0.0215(15) 0.0038(12) 0.0071(13) -0.0037(13)
N28 0.0304(14) 0.0217(12) 0.0117(11) 0.0005(9) 0.0075(10) -0.0015(10)
C31 0.0212(15) 0.0208(14) 0.0144(13) -0.0009(11) 0.0008(11) -0.0004(11)
C32 0.0335(17) 0.0165(13) 0.0163(13) 0.0001(11) 0.0078(12) -0.0064(12)
C33 0.0326(17) 0.0203(14) 0.0186(14) 0.0003(11) 0.0075(12) -0.0042(12)
C34 0.0355(18) 0.0202(14) 0.0251(15) 0.0018(12) 0.0109(13) 0.0004(13)
C35 0.047(2) 0.0209(15) 0.0148(14) 0.0010(11) 0.0079(13) -0.0063(14)
C36 0.041(2) 0.0292(16) 0.0237(15) 0.0018(13) -0.0042(14) -0.0083(14)
C37 0.0312(17) 0.0246(15) 0.0224(15) 0.0006(12) 0.0042(13) -0.0036(13)
C38 0.0340(19) 0.0291(16) 0.0297(16) 0.0000(13) 0.0049(14) -0.0035(14)
C39 0.074(3) 0.0296(18) 0.0265(17) -0.0074(14) 0.0018(17) -0.0068(18)
C40 0.036(2) 0.0411(19) 0.0397(19) -0.0068(16) -0.0049(15) 0.0011(15)

loop_
_atom_type_symbol
_atom_type_description
_atom_type_scat_dispersion_real
_atom_type_scat_dispersion_imag
_atom_type_scat_source
C C 0.0033 0.0016 'International Tables Vol C Tables 4.2.6.8 and 6.1.1.4'
H H 0 0 'International Tables Vol C Tables 4.2.6.8 and 6.1.1.4'
N N 0.0061 0.0033 'International Tables Vol C Tables 4.2.6.8 and 6.1.1.4'
O O 0.0106 0.006 'International Tables Vol C Tables 4.2.6.8 and 6.1.1.4'
Si Si 0.0817 0.0704 'International Tables Vol C Tables 4.2.6.8 and 6.1.1.4'
Fe Fe 0.3463 0.8444 'International Tables Vol C Tables 4.2.6.8 and 6.1.1.4'

loop_
_geom_angle_atom_site_label_1
_geom_angle_atom_site_label_2
_geom_angle_atom_site_label_3
_geom_angle
C11 Fe1 C13 99.75(14)
C11 Fe1 C31 89.41(12)
C13 Fe1 C31 97.26(12)
C11 Fe1 C4 89.45(13)
C13 Fe1 C4 126.80(12)
C31 Fe1 C4 135.40(10)
C11 Fe1 C9 115.74(13)
C13 Fe1 C9 138.14(12)
C31 Fe1 C9 104.23(10)
C4 Fe1 C9 39.02(10)
C11 Fe1 C3 100.32(12)
C13 Fe1 C3 87.40(12)
C31 Fe1 C3 168.38(10)
C4 Fe1 C3 39.53(10)
C9 Fe1 C3 65.87(10)
C11 Fe1 C10 153.75(12)
C13 Fe1 C10 101.84(12)
C31 Fe1 C10 102.41(10)
C4 Fe1 C10 65.63(10)
C9 Fe1 C10 38.84(10)
C3 Fe1 C10 66.14(10)
C11 Fe1 C2 137.42(12)
C13 Fe1 C2 77.62(12)
C31 Fe1 C2 133.17(10)
C4 Fe1 C2 61.90(10)
C9 Fe1 C2 61.42(10)
C3 Fe1 C2 37.55(10)
C10 Fe1 C2 37.12(9)
C20 Si2 C19 106.21(16)
C20 Si2 C10 110.12(13)
C19 Si2 C10 109.20(14)
C20 Si2 C18 112.99(15)
C19 Si2 C18 107.76(15)
C10 Si2 C18 110.39(13)
C17 Si3 C15 109.55(19)
C17 Si3 C16 107.47(17)
C15 Si3 C16 110.6(2)
C17 Si3 C3 112.39(14)
C15 Si3 C3 104.40(17)
C16 Si3 C3 112.39(15)
O1 C2 C10 128.0(3)
O1 C2 C3 126.8(2)
C10 C2 C3 105.2(2)
O1 C2 Fe1 138.1(2)
C10 C2 Fe1 63.03(14)
C3 C2 Fe1 60.92(14)
C4 C3 C2 106.3(2)
C4 C3 Si3 126.0(2)
C2 C3 Si3 123.3(2)
C4 C3 Fe1 68.80(15)
C2 C3 Fe1 81.53(16)
Si3 C3 Fe1 133.70(15)
C9 C4 C3 109.3(2)
C9 C4 C5 123.2(2)
C3 C4 C5 126.9(2)
C9 C4 Fe1 71.69(15)
C3 C4 Fe1 71.67(15)
C5 C4 Fe1 130.5(2)
C4 C5 C6 110.9(2)
C4 C5 H5A 109.5
C6 C5 H5A 109.5
C4 C5 H5B 109.5
C6 C5 H5B 109.5
H5A C5 H5B 108.1
C7 C6 C5 112.8(3)
C7 C6 H6A 109
C5 C6 H6A 109
C7 C6 H6B 109
C5 C6 H6B 109
H6A C6 H6B 107.8
C6 C7 C8 114.3(3)
C6 C7 H7A 108.7
C8 C7 H7A 108.7
C6 C7 H7B 108.7
C8 C7 H7B 108.7
H7A C7 H7B 107.6
C9 C8 C7 111.4(2)
C9 C8 H8A 109.4
C7 C8 H8A 109.4
C9 C8 H8B 109.4
C7 C8 H8B 109.4
H8A C8 H8B 108
C4 C9 C10 109.3(2)
C4 C9 C8 122.2(2)
C10 C9 C8 126.6(2)
C4 C9 Fe1 69.29(15)
C10 C9 Fe1 72.81(15)
C8 C9 Fe1 136.00(19)
C9 C10 C2 106.3(2)
C9 C10 Si2 124.56(19)
C2 C10 Si2 124.3(2)
C9 C10 Fe1 68.35(15)
C2 C10 Fe1 79.86(15)
Si2 C10 Fe1 136.43(14)
O12 C11 Fe1 177.8(3)
O14 C13 Fe1 170.0(3)
Si3 C15 H15A 109.5
Si3 C15 H15B 109.5
H15A C15 H15B 109.5
Si3 C15 H15C 109.5
H15A C15 H15C 109.5
H15B C15 H15C 109.5
Si3 C16 H16A 109.5
Si3 C16 H16B 109.5
H16A C16 H16B 109.5
Si3 C16 H16C 109.5
H16A C16 H16C 109.5
H16B C16 H16C 109.5
Si3 C17 H17A 109.5
Si3 C17 H17B 109.5
H17A C17 H17B 109.5
Si3 C17 H17C 109.5
H17A C17 H17C 109.5
H17B C17 H17C 109.5
Si2 C18 H18A 109.5
Si2 C18 H18B 109.5
H18A C18 H18B 109.5
Si2 C18 H18C 109.5
H18A C18 H18C 109.5
H18B C18 H18C 109.5
Si2 C19 H19A 109.5
Si2 C19 H19B 109.5
H19A C19 H19B 109.5
Si2 C19 H19C 109.5
H19A C19 H19C 109.5
H19B C19 H19C 109.5
Si2 C20 H20A 109.5
Si2 C20 H20B 109.5
H20A C20 H20B 109.5
Si2 C20 H20C 109.5
H20A C20 H20C 109.5
H20B C20 H20C 109.5
C26 C21 C22 110.3(2)
C26 C21 H21A 109.6
C22 C21 H21A 109.6
C26 C21 H21B 109.6
C22 C21 H21B 109.6
H21A C21 H21B 108.1
C23 C22 C21 111.1(3)
C23 C22 H22A 109.4
C21 C22 H22A 109.4
C23 C22 H22B 109.4
C21 C22 H22B 109.4
H22A C22 H22B 108
C24 C23 C22 111.6(2)
C24 C23 H23A 109.3
C22 C23 H23A 109.3
C24 C23 H23B 109.3
C22 C23 H23B 109.3
H23A C23 H23B 108
C23 C24 C25 110.9(2)
C23 C24 H24A 109.4
C25 C24 H24A 109.4
C23 C24 H24B 109.4
C25 C24 H24B 109.4
H24A C24 H24B 108
C26 C25 C24 110.2(2)
C26 C25 H25A 109.6
C24 C25 H25A 109.6
C26 C25 H25B 109.6
C24 C25 H25B 109.6
H25A C25 H25B 108.1
N27 C26 C25 110.8(2)
N27 C26 C21 110.3(2)
C25 C26 C21 109.9(2)
N27 C26 H26 108.6
C25 C26 H26 108.6
C21 C26 H26 108.6
C31 N27 C28 112.0(2)
C31 N27 C26 126.6(2)
C28 N27 C26 120.3(2)
C29 C28 N27 106.9(2)
C29 C28 H28 126.6
N27 C28 H28 126.6
C28 C29 N28 107.5(2)
C28 C29 H29 126.3
N28 C29 H29 126.3
C29 N28 C31 111.4(2)
C29 N28 C32 118.1(2)
C31 N28 C32 129.0(2)
N27 C31 N28 102.2(2)
N27 C31 Fe1 130.80(19)
N28 C31 Fe1 127.00(19)
C33 C32 C37 122.3(3)
C33 C32 N28 119.1(2)
C37 C32 N28 118.0(3)
C34 C33 C32 117.8(3)
C34 C33 C38 120.9(3)
C32 C33 C38 121.3(3)
C35 C34 C33 122.1(3)
C35 C34 H34 119
C33 C34 H34 119
C34 C35 C36 118.5(3)
C34 C35 C39 120.2(3)
C36 C35 C39 121.3(3)
C35 C36 C37 121.9(3)
C35 C36 H36 119
C37 C36 H36 119
C32 C37 C36 117.3(3)
C32 C37 C40 122.3(3)
C36 C37 C40 120.4(3)
C33 C38 H38A 109.5
C33 C38 H38B 109.5
H38A C38 H38B 109.5
C33 C38 H38C 109.5
H38A C38 H38C 109.5
H38B C38 H38C 109.5
C35 C39 H39A 109.5
C35 C39 H39B 109.5
H39A C39 H39B 109.5
C35 C39 H39C 109.5
H39A C39 H39C 109.5
H39B C39 H39C 109.5
C37 C40 H40A 109.5
C37 C40 H40B 109.5
H40A C40 H40B 109.5
C37 C40 H40C 109.5
H40A C40 H40C 109.5
H40B C40 H40C 109.5

loop_
_geom_bond_atom_site_label_1
_geom_bond_atom_site_label_2
_geom_bond_distance
Fe1 C11 1.754(3)
Fe1 C13 1.796(3)
Fe1 C31 2.013(3)
Fe1 C4 2.100(3)
Fe1 C9 2.131(3)
Fe1 C3 2.138(3)
Fe1 C10 2.190(3)
Fe1 C2 2.419(3)
Si2 C20 1.865(3)
Si2 C19 1.866(3)
Si2 C10 1.871(3)
Si2 C18 1.871(3)
Si3 C17 1.845(3)
Si3 C15 1.869(4)
Si3 C16 1.870(4)
Si3 C3 1.871(3)
O1 C2 1.238(3)
C2 C10 1.483(4)
C2 C3 1.491(4)
C3 C4 1.433(4)
C4 C9 1.413(4)
C4 C5 1.515(4)
C5 C6 1.529(4)
C5 H5A 0.99
C5 H5B 0.99
C6 C7 1.489(5)
C6 H6A 0.99
C6 H6B 0.99
C7 C8 1.518(4)
C7 H7A 0.99
C7 H7B 0.99
C8 C9 1.516(4)
C8 H8A 0.99
C8 H8B 0.99
C9 C10 1.438(4)
C11 O12 1.155(3)
C13 O14 1.150(3)
C15 H15A 0.98
C15 H15B 0.98
C15 H15C 0.98
C16 H16A 0.98
C16 H16B 0.98
C16 H16C 0.98
C17 H17A 0.98
C17 H17B 0.98
C17 H17C 0.98
C18 H18A 0.98
C18 H18B 0.98
C18 H18C 0.98
C19 H19A 0.98
C19 H19B 0.98
C19 H19C 0.98
C20 H20A 0.98
C20 H20B 0.98
C20 H20C 0.98
C21 C26 1.527(4)
C21 C22 1.531(4)
C21 H21A 0.99
C21 H21B 0.99
C22 C23 1.528(4)
C22 H22A 0.99
C22 H22B 0.99
C23 C24 1.514(4)
C23 H23A 0.99
C23 H23B 0.99
C24 C25 1.529(4)
C24 H24A 0.99
C24 H24B 0.99
C25 C26 1.526(4)
C25 H25A 0.99
C25 H25B 0.99
C26 N27 1.472(3)
C26 H26 1
N27 C31 1.370(3)
N27 C28 1.389(3)
C28 C29 1.328(4)
C28 H28 0.95
C29 N28 1.382(3)
C29 H29 0.95
N28 C31 1.387(3)
N28 C32 1.443(3)
C32 C33 1.392(4)
C32 C37 1.395(4)
C33 C34 1.389(4)
C33 C38 1.506(4)
C34 C35 1.382(4)
C34 H34 0.95
C35 C36 1.385(4)
C35 C39 1.513(4)
C36 C37 1.399(4)
C36 H36 0.95
C37 C40 1.498(4)
C38 H38A 0.98
C38 H38B 0.98
C38 H38C 0.98
C39 H39A 0.98
C39 H39B 0.98
C39 H39C 0.98
C40 H40A 0.98
C40 H40B 0.98
C40 H40C 0.98

loop_
_geom_torsion_atom_site_label_1
_geom_torsion_atom_site_label_2
_geom_torsion_atom_site_label_3
_geom_torsion_atom_site_label_4
_geom_torsion
C11 Fe1 C2 O1 -102.8(3)
C13 Fe1 C2 O1 -11.8(3)
C31 Fe1 C2 O1 76.5(3)
C4 Fe1 C2 O1 -156.2(3)
C9 Fe1 C2 O1 159.2(3)
C3 Fe1 C2 O1 -113.9(4)
C10 Fe1 C2 O1 117.8(4)
C11 Fe1 C2 C10 139.3(2)
C13 Fe1 C2 C10 -129.66(18)
C31 Fe1 C2 C10 -41.3(2)
C4 Fe1 C2 C10 86.00(17)
C9 Fe1 C2 C10 41.41(16)
C3 Fe1 C2 C10 128.3(2)
C11 Fe1 C2 C3 11.1(2)
C13 Fe1 C2 C3 102.08(18)
C31 Fe1 C2 C3 -169.55(16)
C4 Fe1 C2 C3 -42.26(16)
C9 Fe1 C2 C3 -86.85(17)
C10 Fe1 C2 C3 -128.3(2)
O1 C2 C3 C4 -164.7(3)
C10 C2 C3 C4 18.4(3)
Fe1 C2 C3 C4 64.88(17)
O1 C2 C3 Si3 -7.1(4)
C10 C2 C3 Si3 175.98(19)
Fe1 C2 C3 Si3 -137.5(2)
O1 C2 C3 Fe1 130.4(3)
C10 C2 C3 Fe1 -46.48(19)
C17 Si3 C3 C4 -166.2(2)
C15 Si3 C3 C4 75.1(3)
C16 Si3 C3 C4 -44.9(3)
C17 Si3 C3 C2 40.7(3)
C15 Si3 C3 C2 -78.0(3)
C16 Si3 C3 C2 162.0(3)
C17 Si3 C3 Fe1 -71.9(2)
C15 Si3 C3 Fe1 169.4(2)
C16 Si3 C3 Fe1 49.5(3)
C11 Fe1 C3 C4 76.35(18)
C13 Fe1 C3 C4 175.80(18)
C31 Fe1 C3 C4 -70.2(6)
C9 Fe1 C3 C4 -37.36(16)
C10 Fe1 C3 C4 -80.04(17)
C2 Fe1 C3 C4 -111.2(2)
C11 Fe1 C3 C2 -172.40(17)
C13 Fe1 C3 C2 -72.96(17)
C31 Fe1 C3 C2 41.1(6)
C4 Fe1 C3 C2 111.2(2)
C9 Fe1 C3 C2 73.89(16)
C10 Fe1 C3 C2 31.21(15)
C11 Fe1 C3 Si3 -43.7(2)
C13 Fe1 C3 Si3 55.7(2)
C31 Fe1 C3 Si3 169.8(4)
C4 Fe1 C3 Si3 -120.0(3)
C9 Fe1 C3 Si3 -157.4(2)
C10 Fe1 C3 Si3 159.9(2)
C2 Fe1 C3 Si3 128.7(3)
C2 C3 C4 C9 -11.6(3)
Si3 C3 C4 C9 -168.4(2)
Fe1 C3 C4 C9 62.21(19)
C2 C3 C4 C5 158.7(3)
Si3 C3 C4 C5 1.9(4)
Fe1 C3 C4 C5 -127.4(3)
C2 C3 C4 Fe1 -73.85(18)
Si3 C3 C4 Fe1 129.4(2)
C11 Fe1 C4 C9 134.56(18)
C13 Fe1 C4 C9 -123.64(18)
C31 Fe1 C4 C9 46.0(2)
C3 Fe1 C4 C9 -118.4(2)
C10 Fe1 C4 C9 -36.95(15)
C2 Fe1 C4 C9 -78.32(17)
C11 Fe1 C4 C3 -107.04(18)
C13 Fe1 C4 C3 -5.2(2)
C31 Fe1 C4 C3 164.35(16)
C9 Fe1 C4 C3 118.4(2)
C10 Fe1 C4 C3 81.45(17)
C2 Fe1 C4 C3 40.08(15)
C11 Fe1 C4 C5 16.2(3)
C13 Fe1 C4 C5 118.0(3)
C31 Fe1 C4 C5 -72.4(3)
C9 Fe1 C4 C5 -118.4(3)
C3 Fe1 C4 C5 123.2(3)
C10 Fe1 C4 C5 -155.3(3)
C2 Fe1 C4 C5 163.3(3)
C9 C4 C5 C6 -11.8(4)
C3 C4 C5 C6 179.0(3)
Fe1 C4 C5 C6 81.9(3)
C4 C5 C6 C7 43.3(4)
C5 C6 C7 C8 -60.8(4)
C6 C7 C8 C9 41.4(4)
C3 C4 C9 C10 -0.1(3)
C5 C4 C9 C10 -170.9(3)
Fe1 C4 C9 C10 62.13(19)
C3 C4 C9 C8 165.7(2)
C5 C4 C9 C8 -5.1(4)
Fe1 C4 C9 C8 -132.1(2)
C3 C4 C9 Fe1 -62.19(19)
C5 C4 C9 Fe1 127.0(3)
C7 C8 C9 C4 -9.1(4)
C7 C8 C9 C10 154.1(3)
C7 C8 C9 Fe1 -102.0(3)
C11 Fe1 C9 C4 -52.28(19)
C13 Fe1 C9 C4 92.8(2)
C31 Fe1 C9 C4 -148.62(16)
C3 Fe1 C9 C4 37.84(16)
C10 Fe1 C9 C4 119.2(2)
C2 Fe1 C9 C4 79.65(17)
C11 Fe1 C9 C10 -171.46(16)
C13 Fe1 C9 C10 -26.4(2)
C31 Fe1 C9 C10 92.20(16)
C4 Fe1 C9 C10 -119.2(2)
C3 Fe1 C9 C10 -81.34(16)
C2 Fe1 C9 C10 -39.53(15)
C11 Fe1 C9 C8 63.2(3)
C13 Fe1 C9 C8 -151.8(3)
C31 Fe1 C9 C8 -33.2(3)
C4 Fe1 C9 C8 115.5(3)
C3 Fe1 C9 C8 153.3(3)
C10 Fe1 C9 C8 -125.4(3)
C2 Fe1 C9 C8 -164.9(3)
C4 C9 C10 C2 11.8(3)
C8 C9 C10 C2 -153.2(3)
Fe1 C9 C10 C2 71.75(18)
C4 C9 C10 Si2 167.7(2)
C8 C9 C10 Si2 2.8(4)
Fe1 C9 C10 Si2 -132.3(2)
C4 C9 C10 Fe1 -59.95(19)
C8 C9 C10 Fe1 135.1(3)
O1 C2 C10 C9 164.7(3)
C3 C2 C10 C9 -18.4(3)
Fe1 C2 C10 C9 -63.73(17)
O1 C2 C10 Si2 8.7(4)
C3 C2 C10 Si2 -174.43(19)
Fe1 C2 C10 Si2 140.2(2)
O1 C2 C10 Fe1 -131.5(3)
C3 C2 C10 Fe1 45.32(19)
C20 Si2 C10 C9 -179.7(2)
C19 Si2 C10 C9 -63.4(3)
C18 Si2 C10 C9 54.9(3)
C20 Si2 C10 C2 -28.0(3)
C19 Si2 C10 C2 88.3(3)
C18 Si2 C10 C2 -153.4(2)
C20 Si2 C10 Fe1 86.1(2)
C19 Si2 C10 Fe1 -157.7(2)
C18 Si2 C10 Fe1 -39.4(2)
C11 Fe1 C10 C9 17.6(3)
C13 Fe1 C10 C9 162.36(16)
C31 Fe1 C10 C9 -97.37(16)
C4 Fe1 C10 C9 37.12(15)
C3 Fe1 C10 C9 80.60(16)
C2 Fe1 C10 C9 112.2(2)
C11 Fe1 C10 C2 -94.5(3)
C13 Fe1 C10 C2 50.20(18)
C31 Fe1 C10 C2 150.48(16)
C4 Fe1 C10 C2 -75.04(17)
C9 Fe1 C10 C2 -112.2(2)
C3 Fe1 C10 C2 -31.55(16)
C11 Fe1 C10 Si2 135.5(3)
C13 Fe1 C10 Si2 -79.7(2)
C31 Fe1 C10 Si2 20.6(2)
C4 Fe1 C10 Si2 155.0(2)
C9 Fe1 C10 Si2 117.9(3)
C3 Fe1 C10 Si2 -161.5(2)
C2 Fe1 C10 Si2 -129.9(3)
C13 Fe1 C11 O12 -105(8)
C31 Fe1 C11 O12 158(8)
C4 Fe1 C11 O12 22(8)
C9 Fe1 C11 O12 52(8)
C3 Fe1 C11 O12 -16(8)
C10 Fe1 C11 O12 40(8)
C2 Fe1 C11 O12 -23(8)
C11 Fe1 C13 O14 90.1(16)
C31 Fe1 C13 O14 -18E1(10)
C4 Fe1 C13 O14 -6.6(17)
C9 Fe1 C13 O14 -58.3(17)
C3 Fe1 C13 O14 -9.9(16)
C10 Fe1 C13 O14 -74.9(17)
C2 Fe1 C13 O14 -46.6(16)
C26 C21 C22 C23 -56.0(3)
C21 C22 C23 C24 54.4(4)
C22 C23 C24 C25 -55.1(3)
C23 C24 C25 C26 57.6(3)
C24 C25 C26 N27 178.5(2)
C24 C25 C26 C21 -59.3(3)
C22 C21 C26 N27 -179.0(2)
C22 C21 C26 C25 58.6(3)
C25 C26 N27 C31 -138.6(3)
C21 C26 N27 C31 99.5(3)
C25 C26 N27 C28 54.1(3)
C21 C26 N27 C28 -67.8(3)
C31 N27 C28 C29 -0.7(3)
C26 N27 C28 C29 168.3(2)
N27 C28 C29 N28 -0.1(3)
C28 C29 N28 C31 0.9(3)
C28 C29 N28 C32 -166.6(3)
C28 N27 C31 N28 1.2(3)
C26 N27 C31 N28 -167.0(2)
C28 N27 C31 Fe1 -179.0(2)
C26 N27 C31 Fe1 12.8(4)
C29 N28 C31 N27 -1.3(3)
C32 N28 C31 N27 164.5(3)
C29 N28 C31 Fe1 178.92(19)
C32 N28 C31 Fe1 -15.3(4)
C11 Fe1 C31 N27 -71.1(3)
C13 Fe1 C31 N27 -170.8(3)
C4 Fe1 C31 N27 17.6(3)
C9 Fe1 C31 N27 45.4(3)
C3 Fe1 C31 N27 76.0(6)
C10 Fe1 C31 N27 85.3(3)
C2 Fe1 C31 N27 109.4(3)
C11 Fe1 C31 N28 108.7(2)
C13 Fe1 C31 N28 8.9(3)
C4 Fe1 C31 N28 -162.7(2)
C9 Fe1 C31 N28 -134.9(2)
C3 Fe1 C31 N28 -104.2(5)
C10 Fe1 C31 N28 -95.0(2)
C2 Fe1 C31 N28 -70.9(3)
C29 N28 C32 C33 -83.2(3)
C31 N28 C32 C33 111.9(3)
C29 N28 C32 C37 87.6(3)
C31 N28 C32 C37 -77.3(4)
C37 C32 C33 C34 2.3(4)
N28 C32 C33 C34 172.7(2)
C37 C32 C33 C38 -176.8(3)
N28 C32 C33 C38 -6.4(4)
C32 C33 C34 C35 -0.3(4)
C38 C33 C34 C35 178.9(3)
C33 C34 C35 C36 -0.7(4)
C33 C34 C35 C39 -180.0(3)
C34 C35 C36 C37 -0.2(4)
C39 C35 C36 C37 179.1(3)
C33 C32 C37 C36 -3.2(4)
N28 C32 C37 C36 -173.7(2)
C33 C32 C37 C40 176.6(3)
N28 C32 C37 C40 6.1(4)
C35 C36 C37 C32 2.1(4)
C35 C36 C37 C40 -177.7(3)
